data_4070861
loop_
_publ_author_name
'Fairchild, Robert M.'
'Holman, K. Travis'

_publ_section_title
;
 [(\h5-C5Me4CH2R)Ru(\h6-arene)]+and [(\h5-C5Me4CH2R)Ru(CH3CN)3]+Compounds
 Possessing Pendant Arms
;
_journal_issue 8
_journal_name_full Organometallics
_journal_page_first 1823
_journal_paper_doi 10.1021/om701084m
_journal_volume 27
_journal_year 2008
_chemical_formula_sum 'C17 H20 Cl N O Ru'
_chemical_formula_weight 390.86
_chemical_name_systematic
; 
 [(eta6-benzonitrile)Ru(eta5-C5Me4CH2OH)]Cl 
;
_space_group_IT_number 9
_symmetry_cell_setting monoclinic
_symmetry_space_group_name_Hall 'C -2yc'
_symmetry_space_group_name_H-M 'C 1 c 1'
_atom_sites_solution_hydrogens geom
_atom_sites_solution_primary direct
_atom_sites_solution_secondary difmap
_audit_creation_method SHELXL-97
_cell_angle_alpha 90.00
_cell_angle_beta 126.8710(10)
_cell_angle_gamma 90.00
_cell_formula_units_Z 4
_cell_length_a 17.5733(16)
_cell_length_b 8.3436(8)
_cell_length_c 13.9530(13)
_cell_measurement_reflns_used 5667
_cell_measurement_temperature 100(2)
_cell_measurement_theta_max 56.476
_cell_measurement_theta_min 5.677
_cell_volume 1636.7(3)
_computing_cell_refinement 'SAINT, Bruker'
_computing_data_collection 'SMART, Bruker'
_computing_data_reduction 'SAINT, Bruker'
_computing_molecular_graphics 'X-SEED, L. Barbour (1999);http://x-seed.net/'
_computing_structure_refinement 'SHELXL-97 (Sheldrick, 1997)'
_computing_structure_solution 'SHELXS-97 (Sheldrick, 1990)'
_diffrn_ambient_temperature 100(2)
_diffrn_measured_fraction_theta_full 0.999
_diffrn_measured_fraction_theta_max 0.960
_diffrn_measurement_device_type 'SMART platform CCD, Bruker'
_diffrn_measurement_method 'omega scans'
_diffrn_radiation_monochromator graphite
_diffrn_radiation_source 'fine-focus sealed tube'
_diffrn_radiation_type MoK\a
_diffrn_radiation_wavelength 0.71073
_diffrn_reflns_av_R_equivalents 0.0179
_diffrn_reflns_av_sigmaI/netI 0.0296
_diffrn_reflns_limit_h_max 22
_diffrn_reflns_limit_h_min -23
_diffrn_reflns_limit_k_max 10
_diffrn_reflns_limit_k_min -10
_diffrn_reflns_limit_l_max 18
_diffrn_reflns_limit_l_min -18
_diffrn_reflns_number 6370
_diffrn_reflns_theta_full 25.00
_diffrn_reflns_theta_max 28.26
_diffrn_reflns_theta_min 2.84
_exptl_absorpt_coefficient_mu 1.119
_exptl_absorpt_correction_T_max 0.8072
_exptl_absorpt_correction_T_min 0.7301
_exptl_absorpt_correction_type multi-scan
_exptl_absorpt_process_details 'SADABS, G. Sheldrick (1999)'
_exptl_crystal_colour colourless
_exptl_crystal_density_diffrn 1.586
_exptl_crystal_density_method 'not measured'
_exptl_crystal_description rectangle
_exptl_crystal_F_000 792
_exptl_crystal_size_max 0.30
_exptl_crystal_size_mid 0.20
_exptl_crystal_size_min 0.20
_refine_diff_density_max 0.798
_refine_diff_density_min -0.455
_refine_diff_density_rms 0.077
_refine_ls_abs_structure_details 'Flack H D (1983), Acta Cryst. A39, 876-881'
_refine_ls_abs_structure_Flack -0.06(3)
_refine_ls_extinction_method none
_refine_ls_goodness_of_fit_ref 1.017
_refine_ls_hydrogen_treatment mixed
_refine_ls_matrix_type full
_refine_ls_number_parameters 198
_refine_ls_number_reflns 3730
_refine_ls_number_restraints 2
_refine_ls_restrained_S_all 1.016
_refine_ls_R_factor_all 0.0321
_refine_ls_R_factor_gt 0.0275
_refine_ls_shift/su_max 0.000
_refine_ls_shift/su_mean 0.000
_refine_ls_structure_factor_coef Fsqd
_refine_ls_weighting_details 'calc w=1/[\s^2^(Fo^2^)+(0.0479P)^2^+0.0000P] where P=(Fo^2^+2Fc^2^)/3'
_refine_ls_weighting_scheme calc
_refine_ls_wR_factor_gt 0.0663
_refine_ls_wR_factor_ref 0.0680
_reflns_number_gt 3482
_reflns_number_total 3730
_reflns_threshold_expression >2sigma(I)
_cod_data_source_file om701084m-ccdc664330.cif
_cod_data_source_block 07027Benzonitrile
_cod_depositor_comments
;
The following automatic conversions were performed:

'_symmetry_cell_setting' value 'Monoclinic' changed to 'monoclinic'
according to /home/saulius/struct/CIF-dictionaries/cif_core.dic
dictionary named 'cif_core.dic' version 2.4.1 from 2010-06-29.

Automatic conversion script
Id: cif_fix_values 1715 2011-07-08 13:25:40Z adriana 
;
_cod_original_sg_symbol_H-M Cc
_cod_database_code 4070861

loop_
_symmetry_equiv_pos_as_xyz
'x, y, z'
'x, -y, z+1/2'
'x+1/2, y+1/2, z'
'x+1/2, -y+1/2, z+1/2'

loop_
_atom_site_label
_atom_site_type_symbol
_atom_site_fract_x
_atom_site_fract_y
_atom_site_fract_z
_atom_site_U_iso_or_equiv
_atom_site_adp_type
_atom_site_occupancy
_atom_site_symmetry_multiplicity
_atom_site_calc_flag
_atom_site_refinement_flags
Ru1 Ru 1.000210(15) 0.95062(2) 1.000260(16) 0.02224(7) Uani 1 1 d .
Cl1 Cl 1.31133(7) 0.92608(12) 0.91361(10) 0.0444(2) Uani 1 1 d .
O1 O 1.2250(2) 1.1675(4) 0.9866(3) 0.0436(7) Uani 1 1 d .
N1 N 1.1151(6) 0.5118(9) 1.2024(8) 0.119(3) Uani 1 1 d .
C1 C 1.0326(3) 0.7905(6) 1.1460(4) 0.0364(10) Uani 1 1 d .
C2 C 1.0840(4) 0.9311(8) 1.1959(4) 0.0512(14) Uani 1 1 d .
H2 H 1.1511 0.9276 1.2542 0.061 Uiso 1 1 calc R
C3 C 1.0357(8) 1.0797(9) 1.1593(7) 0.069(3) Uani 1 1 d .
H3 H 1.0701 1.1769 1.1930 0.083 Uiso 1 1 calc R
C4 C 0.9376(8) 1.0826(9) 1.0736(7) 0.064(2) Uani 1 1 d .
H4 H 0.9047 1.1821 1.0485 0.077 Uiso 1 1 calc R
C5 C 0.8877(4) 0.9411(8) 1.0249(5) 0.0515(14) Uani 1 1 d .
H5 H 0.8205 0.9446 0.9670 0.062 Uiso 1 1 calc R
C6 C 0.9341(3) 0.7933(6) 1.0591(4) 0.0372(9) Uani 1 1 d .
H6 H 0.8994 0.6967 1.0241 0.045 Uiso 1 1 calc R
C7 C 1.0800(4) 0.6378(8) 1.1775(5) 0.0696(17) Uani 1 1 d .
C8 C 1.0099(3) 1.1187(4) 0.8889(4) 0.0246(8) Uani 1 1 d .
C9 C 0.9306(3) 1.0157(6) 0.8140(4) 0.0232(8) Uani 1 1 d .
C10 C 0.9635(3) 0.8544(5) 0.8319(3) 0.0237(8) Uani 1 1 d .
C11 C 1.0666(2) 0.8578(4) 0.9187(3) 0.0214(7) Uani 1 1 d .
C12 C 1.0936(3) 1.0210(6) 0.9553(4) 0.0265(9) Uani 1 1 d .
C13 C 1.0065(3) 1.2976(4) 0.8935(4) 0.0422(9) Uani 1 1 d .
H13A H 1.0593 1.3352 0.9734 0.063 Uiso 1 1 calc R
H13B H 0.9460 1.3303 0.8768 0.063 Uiso 1 1 calc R
H13C H 1.0119 1.3444 0.8334 0.063 Uiso 1 1 calc R
C14 C 0.8283(3) 1.0677(5) 0.7296(4) 0.0390(9) Uani 1 1 d .
H14A H 0.8141 1.0987 0.6527 0.059 Uiso 1 1 calc R
H14B H 0.8175 1.1594 0.7640 0.059 Uiso 1 1 calc R
H14C H 0.7868 0.9789 0.7172 0.059 Uiso 1 1 calc R
C15 C 0.9053(3) 0.7065(4) 0.7699(3) 0.0358(8) Uani 1 1 d .
H15A H 0.8444 0.7154 0.7577 0.054 Uiso 1 1 calc R
H15B H 0.9399 0.6123 0.8193 0.054 Uiso 1 1 calc R
H15C H 0.8936 0.6954 0.6921 0.054 Uiso 1 1 calc R
C16 C 1.1317(3) 0.7171(4) 0.9594(3) 0.0358(8) Uani 1 1 d .
H16A H 1.1498 0.7025 0.9058 0.054 Uiso 1 1 calc R
H16B H 1.0991 0.6206 0.9578 0.054 Uiso 1 1 calc R
H16C H 1.1888 0.7357 1.0412 0.054 Uiso 1 1 calc R
C17 C 1.1921(3) 1.0856(5) 1.0438(4) 0.0368(8) Uani 1 1 d .
H17A H 1.1924 1.1598 1.0994 0.044 Uiso 1 1 calc R
H17B H 1.2359 0.9960 1.0916 0.044 Uiso 1 1 calc R
H1 H 1.243(5) 1.087(8) 0.971(6) 0.08(2) Uiso 1 1 d .

loop_
_atom_site_aniso_label
_atom_site_aniso_U_11
_atom_site_aniso_U_22
_atom_site_aniso_U_33
_atom_site_aniso_U_23
_atom_site_aniso_U_13
_atom_site_aniso_U_12
Ru1 0.02533(11) 0.02439(11) 0.02073(10) 0.00027(15) 0.01580(8) -0.00184(16)
Cl1 0.0391(5) 0.0452(5) 0.0533(6) -0.0007(4) 0.0301(5) 0.0077(4)
O1 0.0452(16) 0.0445(17) 0.0602(18) -0.0137(14) 0.0418(15) -0.0158(13)
N1 0.155(7) 0.112(4) 0.156(7) 0.089(5) 0.128(6) 0.086(5)
C1 0.038(2) 0.048(3) 0.035(2) 0.015(2) 0.0279(19) 0.005(2)
C2 0.048(3) 0.085(4) 0.0199(18) -0.006(2) 0.0198(19) -0.030(3)
C3 0.144(9) 0.045(4) 0.063(5) -0.025(3) 0.086(6) -0.041(4)
C4 0.129(8) 0.045(3) 0.075(5) 0.023(3) 0.091(6) 0.037(4)
C5 0.038(3) 0.091(4) 0.043(3) 0.020(3) 0.034(2) 0.020(3)
C6 0.041(2) 0.047(3) 0.038(2) -0.0022(19) 0.0318(19) -0.009(2)
C7 0.086(4) 0.087(4) 0.076(4) 0.048(3) 0.070(3) 0.045(3)
C8 0.036(2) 0.0197(18) 0.032(2) -0.0027(15) 0.0271(18) -0.0030(16)
C9 0.029(2) 0.026(2) 0.0194(18) 0.0086(18) 0.0173(16) 0.0077(17)
C10 0.0288(17) 0.0233(19) 0.0189(15) -0.0007(14) 0.0142(14) -0.0036(15)
C11 0.0254(16) 0.0217(18) 0.0230(16) 0.0018(14) 0.0176(14) 0.0008(14)
C12 0.028(2) 0.029(2) 0.028(2) -0.0039(18) 0.0198(17) -0.0058(17)
C13 0.067(3) 0.0218(16) 0.064(3) 0.0004(17) 0.054(2) 0.0010(16)
C14 0.0320(19) 0.051(2) 0.0333(18) 0.0105(16) 0.0194(16) 0.0155(16)
C15 0.043(2) 0.0327(19) 0.0281(17) -0.0050(15) 0.0191(16) -0.0107(15)
C16 0.0332(18) 0.0340(19) 0.0377(17) 0.0088(15) 0.0199(15) 0.0121(14)
C17 0.0318(18) 0.047(2) 0.0370(18) -0.0124(16) 0.0233(16) -0.0141(15)

loop_
_atom_type_symbol
_atom_type_description
_atom_type_scat_dispersion_real
_atom_type_scat_dispersion_imag
_atom_type_scat_source
C C 0.0033 0.0016 'International Tables Vol C Tables 4.2.6.8 and 6.1.1.4'
H H 0.0000 0.0000 'International Tables Vol C Tables 4.2.6.8 and 6.1.1.4'
O O 0.0106 0.0060 'International Tables Vol C Tables 4.2.6.8 and 6.1.1.4'
N N 0.0061 0.0033 'International Tables Vol C Tables 4.2.6.8 and 6.1.1.4'
Cl Cl 0.1484 0.1585 'International Tables Vol C Tables 4.2.6.8 and 6.1.1.4'
Ru Ru -1.2594 0.8363 'International Tables Vol C Tables 4.2.6.8 and 6.1.1.4'

loop_
_geom_angle_atom_site_label_1
_geom_angle_atom_site_label_2
_geom_angle_atom_site_label_3
_geom_angle
C12 Ru1 C9 64.27(16)
C12 Ru1 C8 38.57(17)
C9 Ru1 C8 38.20(16)
C12 Ru1 C10 64.67(16)
C9 Ru1 C10 38.22(17)
C8 Ru1 C10 64.32(13)
C12 Ru1 C3 110.8(2)
C9 Ru1 C3 134.5(4)
C8 Ru1 C3 108.0(2)
C10 Ru1 C3 172.2(2)
C12 Ru1 C4 132.8(3)
C9 Ru1 C4 110.6(2)
C8 Ru1 C4 106.6(2)
C10 Ru1 C4 141.2(3)
C3 Ru1 C4 36.9(3)
C12 Ru1 C2 108.76(19)
C9 Ru1 C2 168.7(2)
C8 Ru1 C2 130.89(18)
C10 Ru1 C2 148.8(2)
C3 Ru1 C2 37.6(3)
C4 Ru1 C2 66.9(3)
C12 Ru1 C11 38.29(17)
C9 Ru1 C11 64.10(14)
C8 Ru1 C11 64.18(14)
C10 Ru1 C11 38.75(14)
C3 Ru1 C11 141.1(3)
C4 Ru1 C11 170.5(2)
C2 Ru1 C11 116.6(2)
C12 Ru1 C5 164.7(2)
C9 Ru1 C5 106.33(18)
C8 Ru1 C5 126.68(17)
C10 Ru1 C5 116.2(2)
C3 Ru1 C5 66.2(3)
C4 Ru1 C5 36.6(3)
C2 Ru1 C5 78.4(2)
C11 Ru1 C5 150.7(2)
C12 Ru1 C1 127.76(18)
C9 Ru1 C1 154.54(19)
C8 Ru1 C1 164.36(16)
C10 Ru1 C1 121.1(2)
C3 Ru1 C1 66.7(3)
C4 Ru1 C1 78.33(19)
C2 Ru1 C1 36.73(19)
C11 Ru1 C1 109.89(15)
C5 Ru1 C1 65.99(17)
C12 Ru1 C6 158.26(18)
C9 Ru1 C6 123.20(17)
C8 Ru1 C6 158.73(16)
C10 Ru1 C6 107.45(15)
C3 Ru1 C6 79.04(19)
C4 Ru1 C6 66.6(3)
C2 Ru1 C6 66.70(17)
C11 Ru1 C6 122.84(19)
C5 Ru1 C6 36.86(19)
C1 Ru1 C6 36.86(17)
C2 C1 C6 121.1(5)
C2 C1 C7 120.8(5)
C6 C1 C7 118.0(5)
C2 C1 Ru1 71.3(3)
C6 C1 Ru1 71.9(2)
C7 C1 Ru1 126.8(3)
C1 C2 C3 119.5(6)
C1 C2 Ru1 71.9(3)
C3 C2 Ru1 71.1(4)
C4 C3 C2 119.5(6)
C4 C3 Ru1 71.6(4)
C2 C3 Ru1 71.3(3)
C5 C4 C3 120.2(6)
C5 C4 Ru1 71.9(3)
C3 C4 Ru1 71.4(4)
C4 C5 C6 121.2(6)
C4 C5 Ru1 71.4(4)
C6 C5 Ru1 71.9(2)
C5 C6 C1 118.5(5)
C5 C6 Ru1 71.2(3)
C1 C6 Ru1 71.2(2)
N1 C7 C1 177.2(7)
C9 C8 C12 107.7(3)
C9 C8 C13 125.9(4)
C12 C8 C13 126.3(4)
C9 C8 Ru1 70.9(2)
C12 C8 Ru1 70.2(2)
C13 C8 Ru1 126.1(3)
C8 C9 C10 109.0(3)
C8 C9 C14 125.7(4)
C10 C9 C14 125.3(4)
C8 C9 Ru1 70.9(2)
C10 C9 Ru1 71.2(2)
C14 C9 Ru1 124.0(3)
C9 C10 C11 107.4(3)
C9 C10 C15 127.5(4)
C11 C10 C15 125.0(4)
C9 C10 Ru1 70.6(2)
C11 C10 Ru1 71.35(19)
C15 C10 Ru1 125.5(3)
C12 C11 C10 107.2(3)
C12 C11 C16 126.7(3)
C10 C11 C16 126.0(3)
C12 C11 Ru1 69.3(2)
C10 C11 Ru1 69.90(19)
C16 C11 Ru1 127.1(2)
C11 C12 C8 108.6(4)
C11 C12 C17 127.4(4)
C8 C12 C17 123.9(4)
C11 C12 Ru1 72.4(2)
C8 C12 Ru1 71.2(2)
C17 C12 Ru1 124.1(3)
O1 C17 C12 111.7(3)

loop_
_geom_bond_atom_site_label_1
_geom_bond_atom_site_label_2
_geom_bond_distance
Ru1 C12 2.161(4)
Ru1 C9 2.175(4)
Ru1 C8 2.175(4)
Ru1 C10 2.182(3)
Ru1 C3 2.194(6)
Ru1 C4 2.196(5)
Ru1 C2 2.196(5)
Ru1 C11 2.202(3)
Ru1 C5 2.203(5)
Ru1 C1 2.204(4)
Ru1 C6 2.212(4)
O1 C17 1.412(5)
N1 C7 1.161(8)
C1 C2 1.386(7)
C1 C6 1.396(6)
C1 C7 1.440(7)
C2 C3 1.414(11)
C3 C4 1.389(12)
C4 C5 1.382(11)
C5 C6 1.396(7)
C8 C9 1.423(6)
C8 C12 1.432(6)
C8 C13 1.497(5)
C9 C10 1.427(6)
C9 C14 1.505(6)
C10 C11 1.455(5)
C10 C15 1.502(5)
C11 C12 1.431(6)
C11 C16 1.493(5)
C12 C17 1.499(6)
